data_4346888
loop_
_publ_author_name
'Alvarez, M. Angeles'
'Garc\'ia, M Esther'
'Garc\'ia-Viv\'o, Daniel'
'Ruiz, Miguel A.'
'Toyos, Adri\'an'

_publ_section_title
;
 Mild N-O Bond Cleavage Reactions of a Pyramidalized Nitrosyl Ligand
 Bridging a Dimolybdenum Center.
;
_journal_issue 22
_journal_name_full 'Inorganic chemistry'
_journal_page_first 10536
_journal_page_last 10538
_journal_paper_doi 10.1021/acs.inorgchem.5b02292
_journal_volume 54
_journal_year 2015
_chemical_formula_moiety 'C40 H47 Mo2 N3 O5 P2, C7 H8'
_chemical_formula_sum 'C47 H55 Mo2 N3 O5 P2'
_chemical_formula_weight 995.76
_space_group_IT_number 2
_space_group_name_Hall '-P 1'
_space_group_name_H-M_alt 'P -1'
_symmetry_cell_setting triclinic
_symmetry_Int_Tables_number 2
_symmetry_space_group_name_Hall '-P 1'
_symmetry_space_group_name_H-M 'P -1'
_atom_sites_solution_hydrogens geom
_audit_conform_dict_location ftp://ftp.iucr.org/pub/cif_core.dic
_audit_conform_dict_name cif_core.dic
_audit_conform_dict_version 2.4.3
_audit_creation_method 'WinGX routine CIF_UPDATE'
_cell_angle_alpha 85.541(4)
_cell_angle_beta 87.857(4)
_cell_angle_gamma 79.474(4)
_cell_formula_units_Z 2
_cell_length_a 10.2192(5)
_cell_length_b 12.1196(5)
_cell_length_c 18.6454(9)
_cell_measurement_reflns_used 9119
_cell_measurement_temperature 152(2)
_cell_measurement_theta_max 69.3930
_cell_measurement_theta_min 3.6890
_cell_measurement_wavelength 1.54184
_cell_volume 2262.92(18)
_computing_cell_refinement
;
CrysAlis RED, Oxford Diffraction Ltd.,
Version 1.171.31.7 (release 18-10-2006 CrysAlis171 .NET)
(compiled Oct 18 2006,16:28:17)
;
_computing_data_collection
;
CrysAlis CCD, Oxford Diffraction Ltd.,
Version 1.171.31.7 (release 18-10-2006 CrysAlis171 .NET)
(compiled Oct 18 2006,16:28:17)
;
_computing_data_reduction
;
CrysAlis RED, Oxford Diffraction Ltd.,
Version 1.171.31.7 (release 18-10-2006 CrysAlis171 .NET)
(compiled Oct 18 2006,16:28:17)
;
_computing_molecular_graphics 'Ortep for Windows (Farrugia, 2012)'
_computing_publication_material 'WinGX publication routines (Farrugia, 2012)'
_computing_structure_refinement 'SHELXL-2014 (Sheldrick, 2014)'
_computing_structure_solution 'SHELXL-2014 (Sheldrick, 2014)'
_diffrn_ambient_temperature 152(2)
_diffrn_measured_fraction_theta_full 0.996
_diffrn_measured_fraction_theta_max 0.98
_diffrn_measurement_device_type 'ONYX CCD'
_diffrn_measurement_method CCD
_diffrn_radiation_monochromator graphite
_diffrn_radiation_probe x-ray
_diffrn_radiation_source 'Nova (Cu) X-ray Source'
_diffrn_radiation_type CuK\a
_diffrn_radiation_wavelength 1.54184
_diffrn_reflns_av_R_equivalents 0.0462
_diffrn_reflns_Laue_measured_fraction_full 0.996
_diffrn_reflns_Laue_measured_fraction_max 0.98
_diffrn_reflns_limit_h_max 10
_diffrn_reflns_limit_h_min -12
_diffrn_reflns_limit_k_max 14
_diffrn_reflns_limit_k_min -12
_diffrn_reflns_limit_l_max 22
_diffrn_reflns_limit_l_min -22
_diffrn_reflns_number 18655
_diffrn_reflns_point_group_measured_fraction_full 0.996
_diffrn_reflns_point_group_measured_fraction_max 0.98
_diffrn_reflns_theta_full 67.684
_diffrn_reflns_theta_max 69.545
_diffrn_reflns_theta_min 3.719
_exptl_absorpt_coefficient_mu 5.591
_exptl_absorpt_correction_T_max 1.00000
_exptl_absorpt_correction_T_min 0.57700
_exptl_absorpt_correction_type multi-scan
_exptl_absorpt_process_details
;
CrysAlisPro, Agilent Technologies,
Version 1.171.37.35 (release 13-08-2014 CrysAlis171 .NET)
(compiled Aug 13 2014,18:06:01)
Empirical absorption correction using spherical harmonics,
 implemented in SCALE3 ABSPACK scaling algorithm.
;
_exptl_crystal_colour yellow
_exptl_crystal_density_diffrn 1.461
_exptl_crystal_density_method 'not measured'
_exptl_crystal_description prism
_exptl_crystal_F_000 1024
_exptl_crystal_size_max 0.22
_exptl_crystal_size_mid 0.16
_exptl_crystal_size_min 0.12
_refine_diff_density_max 1.029
_refine_diff_density_min -0.824
_refine_diff_density_rms 0.106
_refine_ls_extinction_method none
_refine_ls_goodness_of_fit_ref 1.071
_refine_ls_hydrogen_treatment constr
_refine_ls_matrix_type full
_refine_ls_number_constraints 0
_refine_ls_number_parameters 527
_refine_ls_number_reflns 8347
_refine_ls_number_restraints 22
_refine_ls_restrained_S_all 1.077
_refine_ls_R_factor_all 0.054
_refine_ls_R_factor_gt 0.0455
_refine_ls_shift/su_max 0.001
_refine_ls_shift/su_mean 0
_refine_ls_structure_factor_coef Fsqd
_refine_ls_weighting_details 'w=1/[\s^2^(Fo^2^)+(0.0825P)^2^+0.2470P] where P=(Fo^2^+2Fc^2^)/3'
_refine_ls_weighting_scheme calc
_refine_ls_wR_factor_gt 0.1244
_refine_ls_wR_factor_ref 0.136
_reflns_number_gt 7047
_reflns_number_total 8347
_reflns_threshold_expression 'I > 2\s(I)'
_cod_data_source_file ic5b02292_si_002.cif
_cod_data_source_block compound5
_cod_database_code 4346888

loop_
_symmetry_equiv_pos_as_xyz
'x, y, z'
'-x, -y, -z'

loop_
_atom_site_label
_atom_site_type_symbol
_atom_site_fract_x
_atom_site_fract_y
_atom_site_fract_z
_atom_site_U_iso_or_equiv
_atom_site_adp_type
_atom_site_occupancy
_atom_site_calc_flag
_atom_site_disorder_assembly
_atom_site_disorder_group
Mo1 Mo 0.25222(3) 0.49342(2) 0.33834(2) 0.03146(11) Uani 1 d . .
Mo2 Mo 0.32018(3) 0.29977(3) 0.25522(2) 0.03389(11) Uani 1 d . .
P1 P 0.21690(10) 0.48598(8) 0.21308(5) 0.0350(2) Uani 1 d . .
P2 P 0.36353(10) 0.25500(8) 0.43724(5) 0.0329(2) Uani 1 d . .
N1 N 0.3999(4) 0.5467(3) 0.31739(19) 0.0384(8) Uani 1 d . .
N2 N 0.1652(4) 0.2553(3) 0.25160(19) 0.0408(8) Uani 1 d . .
N3 N 0.3303(3) 0.3206(3) 0.36574(17) 0.0313(6) Uani 1 d . .
O1 O 0.4946(3) 0.5948(3) 0.30393(19) 0.0510(8) Uani 1 d . .
O2 O 0.0633(3) 0.2194(3) 0.2417(2) 0.0556(8) Uani 1 d . .
O3 O 0.2450(3) 0.2725(2) 0.49526(15) 0.0358(6) Uani 1 d . .
O4 O 0.4813(3) 0.2827(2) 0.48186(15) 0.0384(6) Uani 1 d . .
O5 O 0.4089(3) 0.1229(2) 0.43450(16) 0.0382(6) Uani 1 d . .
C1 C 0.0690(4) 0.4803(4) 0.4217(2) 0.0394(9) Uani 1 d . .
H1 H 0.0464 0.4116 0.438 0.047 Uiso 1 calc . .
C2 C 0.0165(4) 0.5485(4) 0.3626(2) 0.0408(9) Uani 1 d . .
H2 H -0.0475 0.5332 0.3325 0.049 Uiso 1 calc . .
C3 C 0.0772(4) 0.6463(3) 0.3558(2) 0.0395(9) Uani 1 d . .
H3 H 0.0613 0.7049 0.3202 0.047 Uiso 1 calc . .
C4 C 0.1655(5) 0.6375(4) 0.4130(2) 0.0463(10) Uani 1 d . .
H4 H 0.2162 0.6907 0.4228 0.056 Uiso 1 calc . .
C5 C 0.1636(4) 0.5339(4) 0.4527(2) 0.0401(9) Uani 1 d . .
H5 H 0.2152 0.5056 0.4923 0.048 Uiso 1 calc . .
C6 C 0.4734(6) 0.2957(5) 0.1580(3) 0.0644(16) Uani 1 d . .
H6 H 0.4594 0.352 0.1208 0.077 Uiso 1 calc . .
C7 C 0.4227(6) 0.1956(5) 0.1627(3) 0.0627(15) Uani 1 d . .
H7 H 0.3686 0.1735 0.1295 0.075 Uiso 1 calc . .
C8 C 0.4688(6) 0.1347(4) 0.2269(3) 0.0626(15) Uani 1 d . .
H8 H 0.4515 0.0643 0.2436 0.075 Uiso 1 calc . .
C9 C 0.5442(5) 0.1980(5) 0.2605(3) 0.0645(16) Uani 1 d . .
H9 H 0.5855 0.1777 0.3044 0.077 Uiso 1 calc . .
C10 C 0.5486(5) 0.2960(5) 0.2188(3) 0.0635(15) Uani 1 d . .
H10 H 0.5938 0.3526 0.2293 0.076 Uiso 1 calc . .
C11 C 0.0447(4) 0.4926(4) 0.1808(2) 0.0399(9) Uani 1 d . .
H11 H -0.0002 0.4544 0.2201 0.048 Uiso 1 calc . .
C12 C -0.0411(5) 0.6099(4) 0.1704(3) 0.0467(10) Uani 1 d . .
H12A H -0.0075 0.6512 0.1292 0.056 Uiso 1 calc . .
H12B H -0.0365 0.6509 0.2126 0.056 Uiso 1 calc . .
C13 C -0.1860(5) 0.6001(5) 0.1583(3) 0.0552(12) Uani 1 d . .
H13A H -0.2224 0.5666 0.2017 0.066 Uiso 1 calc . .
H13B H -0.2382 0.6748 0.1485 0.066 Uiso 1 calc . .
C14 C -0.1970(5) 0.5288(5) 0.0957(3) 0.0603(14) Uani 1 d . .
H14A H -0.2887 0.5192 0.0922 0.072 Uiso 1 calc . .
H14B H -0.1724 0.5678 0.0512 0.072 Uiso 1 calc . .
C15 C -0.1081(5) 0.4142(5) 0.1048(3) 0.0562(12) Uani 1 d . .
H15A H -0.1134 0.3735 0.0625 0.067 Uiso 1 calc . .
H15B H -0.1394 0.3716 0.1461 0.067 Uiso 1 calc . .
C16 C 0.0364(4) 0.4243(4) 0.1154(2) 0.0442(10) Uani 1 d . .
H16A H 0.0706 0.4615 0.0727 0.053 Uiso 1 calc . .
H16B H 0.0903 0.3499 0.1232 0.053 Uiso 1 calc . .
C17 C 0.3085(5) 0.5779(4) 0.1539(2) 0.0438(10) Uani 1 d . .
H17 H 0.4029 0.5514 0.1639 0.053 Uiso 1 calc . .
C18 C 0.2955(5) 0.5703(5) 0.0722(3) 0.0499(11) Uani 1 d . .
H18A H 0.318 0.4922 0.0609 0.06 Uiso 1 calc . .
H18B H 0.2041 0.5985 0.0587 0.06 Uiso 1 calc . .
C19 C 0.3863(5) 0.6376(5) 0.0296(3) 0.0578(13) Uani 1 d . .
H19A H 0.373 0.6339 -0.0214 0.069 Uiso 1 calc . .
H19B H 0.4781 0.6042 0.0395 0.069 Uiso 1 calc . .
C20 C 0.3617(6) 0.7607(5) 0.0472(3) 0.0671(15) Uani 1 d . .
H20A H 0.2737 0.7973 0.0318 0.081 Uiso 1 calc . .
H20B H 0.4266 0.7991 0.0214 0.081 Uiso 1 calc . .
C21 C 0.3726(6) 0.7688(5) 0.1284(3) 0.0633(14) Uani 1 d . .
H21A H 0.3505 0.8471 0.1393 0.076 Uiso 1 calc . .
H21B H 0.4636 0.7403 0.1425 0.076 Uiso 1 calc . .
C22 C 0.2789(5) 0.7014(4) 0.1721(3) 0.0500(11) Uani 1 d . .
H22A H 0.2907 0.7058 0.2231 0.06 Uiso 1 calc . .
H22B H 0.1872 0.7337 0.1611 0.06 Uiso 1 calc . .
C23 C 0.2512(4) 0.2272(3) 0.5667(2) 0.0351(8) Uani 1 d . .
C24 C 0.1983(4) 0.1303(4) 0.5840(3) 0.0441(10) Uani 1 d . .
H24 H 0.1645 0.0945 0.5484 0.053 Uiso 1 calc . .
C25 C 0.1969(5) 0.0879(4) 0.6553(2) 0.0460(10) Uani 1 d . .
H25 H 0.1616 0.0233 0.6678 0.055 Uiso 1 calc . .
C26 C 0.2478(5) 0.1416(4) 0.7074(3) 0.0476(10) Uani 1 d . .
H26 H 0.2468 0.1132 0.7552 0.057 Uiso 1 calc . .
C27 C 0.2998(4) 0.2366(4) 0.6891(2) 0.0436(10) Uani 1 d . .
H27 H 0.3338 0.272 0.7248 0.052 Uiso 1 calc . .
C28 C 0.3026(4) 0.2807(3) 0.6188(2) 0.0380(9) Uani 1 d . .
H28 H 0.3384 0.3451 0.6067 0.046 Uiso 1 calc . .
C29 C 0.6077(4) 0.2803(4) 0.4477(2) 0.0381(9) Uani 1 d . .
C30 C 0.6306(4) 0.3725(4) 0.4057(3) 0.0478(11) Uani 1 d . .
H30 H 0.5648 0.4364 0.4004 0.057 Uiso 1 calc . .
C31 C 0.7534(5) 0.3695(5) 0.3712(3) 0.0602(13) Uani 1 d . .
H31 H 0.7697 0.4308 0.3413 0.072 Uiso 1 calc . .
C32 C 0.8520(5) 0.2749(5) 0.3811(3) 0.0572(13) Uani 1 d . .
H32 H 0.9347 0.2729 0.3582 0.069 Uiso 1 calc . .
C33 C 0.8274(5) 0.1844(4) 0.4248(3) 0.0557(12) Uani 1 d . .
H33 H 0.8944 0.1217 0.4319 0.067 Uiso 1 calc . .
C34 C 0.7042(5) 0.1850(4) 0.4585(3) 0.0462(10) Uani 1 d . .
H34 H 0.6869 0.1231 0.4875 0.055 Uiso 1 calc . .
C35 C 0.3423(4) 0.0519(3) 0.3990(2) 0.0378(9) Uani 1 d . .
C36 C 0.4197(4) -0.0489(4) 0.3800(3) 0.0439(10) Uani 1 d . .
H36 H 0.5095 -0.0668 0.391 0.053 Uiso 1 calc . .
C37 C 0.3602(5) -0.1219(4) 0.3446(3) 0.0535(12) Uani 1 d . .
H37 H 0.4099 -0.1902 0.3322 0.064 Uiso 1 calc . .
C38 C 0.2269(5) -0.0939(4) 0.3274(3) 0.0520(11) Uani 1 d . .
H38 H 0.1881 -0.1424 0.3022 0.062 Uiso 1 calc . .
C39 C 0.1519(5) 0.0060(4) 0.3477(3) 0.0496(11) Uani 1 d . .
H39 H 0.062 0.0238 0.3368 0.06 Uiso 1 calc . .
C40 C 0.2090(4) 0.0800(3) 0.3839(3) 0.0423(10) Uani 1 d . .
H40 H 0.1585 0.1472 0.3976 0.051 Uiso 1 calc . .
C81 C 0.1268(12) 1.0198(10) 0.9004(7) 0.077(3) Uiso 0.5 d A 1
C82 C 0.0752(17) 1.1026(11) 0.9472(7) 0.076(4) Uiso 0.5 d A 1
H82 H -0.0168 1.1213 0.9529 0.091 Uiso 0.5 calc A 1
C83 C 0.1516(16) 1.1576(14) 0.9850(9) 0.097(5) Uiso 0.5 d A 1
H83 H 0.1158 1.2134 1.0153 0.116 Uiso 0.5 calc A 1
C84 C 0.2919(16) 1.1222(14) 0.9739(9) 0.092(5) Uiso 0.5 d A 1
H84 H 0.349 1.1532 1.0008 0.11 Uiso 0.5 calc A 1
C85 C 0.3439(16) 1.0499(12) 0.9291(8) 0.090(4) Uiso 0.5 d A 1
H85 H 0.435 1.0369 0.9192 0.108 Uiso 0.5 calc A 1
C86 C 0.2605(13) 0.9918(13) 0.8959(11) 0.071(5) Uiso 0.5 d A 1
H86 H 0.2984 0.9314 0.8696 0.085 Uiso 0.5 calc A 1
C87 C 0.0273(17) 0.9677(15) 0.8575(9) 0.085(4) Uiso 0.5 d A 1
H87A H -0.0153 1.0231 0.8222 0.128 Uiso 0.5 calc A 1
H87B H -0.0387 0.9437 0.8901 0.128 Uiso 0.5 calc A 1
H87C H 0.075 0.9042 0.834 0.128 Uiso 0.5 calc A 1
C91 C 0.1718(16) 1.0812(13) 0.9421(8) 0.099(5) Uiso 0.5 d B 2
C92 C 0.257(2) 1.0015(15) 0.9144(10) 0.110(10) Uiso 0.5 d B 2
H92 H 0.3473 0.9929 0.9237 0.132 Uiso 0.5 calc B 2
C93 C 0.2113(15) 0.9299(13) 0.8711(8) 0.092(4) Uiso 0.5 d B 2
H93 H 0.2732 0.8723 0.8527 0.11 Uiso 0.5 calc B 2
C94 C 0.0874(16) 0.9378(14) 0.8543(10) 0.093(5) Uiso 0.5 d B 2
H94 H 0.06 0.8869 0.8259 0.111 Uiso 0.5 calc B 2
C95 C -0.0083(16) 1.0329(13) 0.8832(9) 0.095(4) Uiso 0.5 d B 2
H95 H -0.0974 1.0474 0.8708 0.115 Uiso 0.5 calc B 2
C96 C 0.0392(14) 1.0957(13) 0.9271(9) 0.080(4) Uiso 0.5 d B 2
H96 H -0.0197 1.152 0.9487 0.096 Uiso 0.5 calc B 2
C97 C 0.228(2) 1.1577(17) 0.9907(11) 0.111(6) Uiso 0.5 d B 2
H97A H 0.2266 1.1272 1.0397 0.166 Uiso 0.5 calc B 2
H97B H 0.1747 1.2317 0.9869 0.166 Uiso 0.5 calc B 2
H97C H 0.3181 1.162 0.9757 0.166 Uiso 0.5 calc B 2

loop_
_atom_site_aniso_label
_atom_site_aniso_U_11
_atom_site_aniso_U_22
_atom_site_aniso_U_33
_atom_site_aniso_U_23
_atom_site_aniso_U_13
_atom_site_aniso_U_12
Mo1 0.03217(18) 0.03195(17) 0.03116(18) -0.00599(12) -0.00069(12) -0.00658(12)
Mo2 0.03484(19) 0.03494(18) 0.03260(19) -0.00785(13) 0.00112(13) -0.00625(13)
P1 0.0351(5) 0.0378(5) 0.0323(5) -0.0054(4) -0.0012(4) -0.0062(4)
P2 0.0318(5) 0.0325(5) 0.0347(5) -0.0047(4) -0.0011(4) -0.0057(4)
N1 0.0416(19) 0.0358(17) 0.0389(19) -0.0036(14) -0.0055(15) -0.0082(14)
N2 0.048(2) 0.0394(18) 0.0361(19) -0.0058(14) -0.0017(15) -0.0098(15)
N3 0.0346(16) 0.0289(15) 0.0304(16) -0.0045(12) 0.0036(13) -0.0061(12)
O1 0.0452(17) 0.0505(17) 0.062(2) 0.0025(15) -0.0031(15) -0.0241(14)
O2 0.0467(18) 0.064(2) 0.063(2) -0.0067(16) -0.0068(16) -0.0260(16)
O3 0.0355(14) 0.0370(14) 0.0336(14) -0.0001(11) 0.0002(11) -0.0042(11)
O4 0.0379(15) 0.0433(15) 0.0348(14) -0.0057(11) -0.0016(12) -0.0081(12)
O5 0.0358(14) 0.0350(14) 0.0438(16) -0.0071(11) -0.0036(12) -0.0043(11)
C1 0.039(2) 0.042(2) 0.036(2) -0.0052(17) 0.0065(17) -0.0069(17)
C2 0.030(2) 0.047(2) 0.045(2) -0.0108(18) 0.0007(17) -0.0024(17)
C3 0.041(2) 0.036(2) 0.040(2) -0.0079(16) 0.0015(18) 0.0007(17)
C4 0.045(2) 0.048(2) 0.046(3) -0.0143(19) -0.001(2) -0.0038(19)
C5 0.042(2) 0.043(2) 0.033(2) -0.0105(16) 0.0056(17) 0.0017(17)
C6 0.068(3) 0.065(3) 0.046(3) 0.004(2) 0.028(3) 0.014(3)
C7 0.057(3) 0.078(4) 0.054(3) -0.036(3) 0.006(2) 0.000(3)
C8 0.076(4) 0.040(2) 0.062(3) -0.009(2) 0.027(3) 0.010(2)
C9 0.049(3) 0.089(4) 0.043(3) -0.016(3) -0.002(2) 0.025(3)
C10 0.037(2) 0.075(4) 0.082(4) -0.033(3) 0.022(3) -0.011(2)
C11 0.038(2) 0.047(2) 0.036(2) -0.0100(17) -0.0027(17) -0.0073(18)
C12 0.044(2) 0.052(3) 0.043(2) -0.0074(19) -0.0027(19) -0.003(2)
C13 0.044(3) 0.071(3) 0.048(3) -0.011(2) -0.009(2) 0.002(2)
C14 0.047(3) 0.082(4) 0.051(3) -0.018(3) -0.015(2) -0.003(3)
C15 0.050(3) 0.074(3) 0.048(3) -0.022(2) -0.008(2) -0.012(2)
C16 0.043(2) 0.056(3) 0.034(2) -0.0109(18) -0.0049(18) -0.006(2)
C17 0.043(2) 0.049(2) 0.040(2) -0.0072(18) -0.0008(18) -0.0076(19)
C18 0.047(3) 0.063(3) 0.040(2) -0.005(2) -0.001(2) -0.011(2)
C19 0.056(3) 0.076(3) 0.041(3) 0.009(2) 0.002(2) -0.017(3)
C20 0.073(4) 0.071(3) 0.057(3) 0.025(3) 0.006(3) -0.025(3)
C21 0.070(3) 0.056(3) 0.066(3) 0.004(2) 0.000(3) -0.020(3)
C22 0.067(3) 0.042(2) 0.041(2) 0.0108(18) -0.001(2) -0.015(2)
C23 0.0304(19) 0.0368(19) 0.037(2) -0.0028(16) 0.0017(16) -0.0035(15)
C24 0.040(2) 0.047(2) 0.047(3) -0.0077(19) -0.0034(19) -0.0101(18)
C25 0.050(2) 0.046(2) 0.044(2) 0.0089(19) 0.002(2) -0.020(2)
C26 0.046(2) 0.056(3) 0.040(2) 0.0056(19) 0.0020(19) -0.011(2)
C27 0.043(2) 0.045(2) 0.043(2) -0.0114(18) 0.0023(18) -0.0060(18)
C28 0.040(2) 0.037(2) 0.035(2) -0.0047(16) 0.0027(17) -0.0056(17)
C29 0.035(2) 0.046(2) 0.036(2) -0.0082(17) -0.0029(16) -0.0108(17)
C30 0.035(2) 0.052(2) 0.057(3) 0.005(2) -0.010(2) -0.0128(19)
C31 0.052(3) 0.075(3) 0.059(3) 0.007(3) -0.009(2) -0.029(3)
C32 0.045(3) 0.079(3) 0.055(3) -0.017(3) 0.010(2) -0.026(2)
C33 0.042(2) 0.055(3) 0.073(3) -0.020(2) 0.006(2) -0.009(2)
C34 0.044(2) 0.042(2) 0.052(3) -0.0045(19) 0.002(2) -0.0065(19)
C35 0.039(2) 0.035(2) 0.041(2) -0.0040(16) 0.0035(17) -0.0111(16)
C36 0.040(2) 0.038(2) 0.052(3) -0.0016(18) -0.0005(19) -0.0037(18)
C37 0.050(3) 0.037(2) 0.075(3) -0.014(2) 0.002(2) -0.010(2)
C38 0.050(3) 0.041(2) 0.068(3) -0.016(2) -0.001(2) -0.011(2)
C39 0.038(2) 0.048(2) 0.066(3) -0.008(2) -0.003(2) -0.0137(19)
C40 0.038(2) 0.033(2) 0.056(3) -0.0039(18) 0.0009(19) -0.0061(17)

loop_
_atom_type_symbol
_atom_type_description
_atom_type_scat_dispersion_real
_atom_type_scat_dispersion_imag
_atom_type_scat_source
C C 0.0181 0.0091 'International Tables Vol C Tables 4.2.6.8 and 6.1.1.4'
H H 0 0 'International Tables Vol C Tables 4.2.6.8 and 6.1.1.4'
Mo Mo -0.0483 2.7339 'International Tables Vol C Tables 4.2.6.8 and 6.1.1.4'
N N 0.0311 0.018 'International Tables Vol C Tables 4.2.6.8 and 6.1.1.4'
O O 0.0492 0.0322 'International Tables Vol C Tables 4.2.6.8 and 6.1.1.4'
P P 0.2955 0.4335 'International Tables Vol C Tables 4.2.6.8 and 6.1.1.4'

loop_
_geom_angle_atom_site_label_1
_geom_angle_atom_site_label_2
_geom_angle_atom_site_label_3
_geom_angle
N1 Mo1 N3 101.12(14)
N1 Mo1 C5 113.24(16)
N3 Mo1 C5 96.04(13)
N1 Mo1 C4 93.70(17)
N3 Mo1 C4 129.77(15)
C5 Mo1 C4 35.09(16)
N1 Mo1 C3 108.51(16)
N3 Mo1 C3 146.40(14)
C5 Mo1 C3 58.02(15)
C4 Mo1 C3 34.78(15)
N1 Mo1 P1 89.99(11)
N3 Mo1 P1 99.81(9)
C5 Mo1 P1 148.70(11)
C4 Mo1 P1 128.14(12)
C3 Mo1 P1 95.74(11)
N1 Mo1 C1 147.88(15)
N3 Mo1 C1 89.13(13)
C5 Mo1 C1 34.82(15)
C4 Mo1 C1 57.69(16)
C3 Mo1 C1 57.30(15)
P1 Mo1 C1 118.43(11)
N1 Mo1 C2 143.27(15)
N3 Mo1 C2 114.68(14)
C5 Mo1 C2 57.07(15)
C4 Mo1 C2 57.43(16)
C3 Mo1 C2 34.84(15)
P1 Mo1 C2 91.71(11)
C1 Mo1 C2 33.43(15)
N1 Mo1 Mo2 96.00(11)
N3 Mo1 Mo2 46.80(8)
C5 Mo1 Mo2 137.69(11)
C4 Mo1 Mo2 170.23(13)
C3 Mo1 Mo2 140.78(11)
P1 Mo1 Mo2 53.15(3)
C1 Mo1 Mo2 112.65(10)
C2 Mo1 Mo2 114.07(11)
N2 Mo2 N3 101.33(14)
N2 Mo2 C7 95.90(19)
N3 Mo2 C7 143.06(17)
N2 Mo2 C6 123.5(2)
N3 Mo2 C6 134.23(19)
C7 Mo2 C6 34.8(2)
N2 Mo2 C8 101.1(2)
N3 Mo2 C8 109.03(17)
C7 Mo2 C8 34.9(2)
C6 Mo2 C8 57.27(19)
N2 Mo2 C9 132.2(2)
N3 Mo2 C9 87.81(15)
C7 Mo2 C9 56.96(19)
C6 Mo2 C9 56.35(19)
C8 Mo2 C9 33.7(2)
N2 Mo2 P1 89.59(11)
N3 Mo2 P1 100.33(8)
C7 Mo2 P1 112.31(16)
C6 Mo2 P1 89.74(13)
C8 Mo2 P1 145.85(14)
C9 Mo2 P1 135.21(18)
N2 Mo2 C10 152.95(18)
N3 Mo2 C10 100.34(17)
C7 Mo2 C10 57.1(2)
C6 Mo2 C10 34.1(2)
C8 Mo2 C10 56.2(2)
C9 Mo2 C10 33.3(2)
P1 Mo2 C10 102.25(16)
N2 Mo2 Mo1 101.87(11)
N3 Mo2 Mo1 47.58(8)
C7 Mo2 Mo1 156.29(17)
C6 Mo2 Mo1 121.55(16)
C8 Mo2 Mo1 150.21(16)
C9 Mo2 Mo1 117.59(15)
P1 Mo2 Mo1 52.88(3)
C10 Mo2 Mo1 104.67(14)
C17 P1 C11 111.0(2)
C17 P1 Mo1 113.80(14)
C11 P1 Mo1 119.70(14)
C17 P1 Mo2 121.42(15)
C11 P1 Mo2 112.84(14)
Mo1 P1 Mo2 73.97(3)
N3 P2 O4 118.63(17)
N3 P2 O5 116.01(17)
O4 P2 O5 100.00(15)
N3 P2 O3 113.48(16)
O4 P2 O3 100.53(15)
O5 P2 O3 106.08(16)
O1 N1 Mo1 173.2(3)
O2 N2 Mo2 172.5(3)
P2 N3 Mo2 142.04(19)
P2 N3 Mo1 132.21(18)
Mo2 N3 Mo1 85.62(11)
C23 O3 P2 125.4(2)
C29 O4 P2 118.8(2)
C35 O5 P2 125.5(3)
C2 C1 C5 108.0(4)
C2 C1 Mo1 73.6(2)
C5 C1 Mo1 69.9(2)
C2 C1 H1 126
C5 C1 H1 126
Mo1 C1 H1 122.2
C1 C2 C3 108.5(4)
C1 C2 Mo1 73.0(2)
C3 C2 Mo1 70.5(2)
C1 C2 H2 125.7
C3 C2 H2 125.7
Mo1 C2 H2 122.4
C4 C3 C2 107.4(4)
C4 C3 Mo1 71.9(2)
C2 C3 Mo1 74.6(2)
C4 C3 H3 126.3
C2 C3 H3 126.3
Mo1 C3 H3 119.1
C3 C4 C5 108.0(4)
C3 C4 Mo1 73.3(2)
C5 C4 Mo1 72.2(2)
C3 C4 H4 126
C5 C4 H4 126
Mo1 C4 H4 120.3
C4 C5 C1 108.1(4)
C4 C5 Mo1 72.7(2)
C1 C5 Mo1 75.3(2)
C4 C5 H5 126
C1 C5 H5 126
Mo1 C5 H5 118
C10 C6 C7 108.0(5)
C10 C6 Mo2 75.0(3)
C7 C6 Mo2 71.5(3)
C10 C6 H6 126
C7 C6 H6 126
Mo2 C6 H6 119.3
C6 C7 C8 107.2(5)
C6 C7 Mo2 73.6(3)
C8 C7 Mo2 74.2(3)
C6 C7 H7 126.4
C8 C7 H7 126.4
Mo2 C7 H7 117.9
C9 C8 C7 107.7(5)
C9 C8 Mo2 74.4(3)
C7 C8 Mo2 70.9(3)
C9 C8 H8 126.2
C7 C8 H8 126.2
Mo2 C8 H8 120.3
C10 C9 C8 109.1(5)
C10 C9 Mo2 73.5(3)
C8 C9 Mo2 71.8(3)
C10 C9 H9 125.4
C8 C9 H9 125.4
Mo2 C9 H9 120.9
C9 C10 C6 108.0(5)
C9 C10 Mo2 73.2(3)
C6 C10 Mo2 70.9(3)
C9 C10 H10 126
C6 C10 H10 126
Mo2 C10 H10 121.7
C12 C11 C16 110.8(3)
C12 C11 P1 116.4(3)
C16 C11 P1 114.5(3)
C12 C11 H11 104.5
C16 C11 H11 104.5
P1 C11 H11 104.5
C11 C12 C13 110.1(4)
C11 C12 H12A 109.6
C13 C12 H12A 109.6
C11 C12 H12B 109.6
C13 C12 H12B 109.6
H12A C12 H12B 108.2
C14 C13 C12 111.5(4)
C14 C13 H13A 109.3
C12 C13 H13A 109.3
C14 C13 H13B 109.3
C12 C13 H13B 109.3
H13A C13 H13B 108
C15 C14 C13 111.9(4)
C15 C14 H14A 109.2
C13 C14 H14A 109.2
C15 C14 H14B 109.2
C13 C14 H14B 109.2
H14A C14 H14B 107.9
C14 C15 C16 111.5(5)
C14 C15 H15A 109.3
C16 C15 H15A 109.3
C14 C15 H15B 109.3
C16 C15 H15B 109.3
H15A C15 H15B 108
C15 C16 C11 109.6(4)
C15 C16 H16A 109.8
C11 C16 H16A 109.8
C15 C16 H16B 109.8
C11 C16 H16B 109.8
H16A C16 H16B 108.2
C22 C17 C18 110.0(4)
C22 C17 P1 113.4(3)
C18 C17 P1 115.6(3)
C22 C17 H17 105.7
C18 C17 H17 105.7
P1 C17 H17 105.7
C19 C18 C17 111.0(4)
C19 C18 H18A 109.4
C17 C18 H18A 109.4
C19 C18 H18B 109.4
C17 C18 H18B 109.4
H18A C18 H18B 108
C18 C19 C20 112.6(5)
C18 C19 H19A 109.1
C20 C19 H19A 109.1
C18 C19 H19B 109.1
C20 C19 H19B 109.1
H19A C19 H19B 107.8
C19 C20 C21 110.1(4)
C19 C20 H20A 109.6
C21 C20 H20A 109.6
C19 C20 H20B 109.6
C21 C20 H20B 109.6
H20A C20 H20B 108.1
C20 C21 C22 111.7(5)
C20 C21 H21A 109.3
C22 C21 H21A 109.3
C20 C21 H21B 109.3
C22 C21 H21B 109.3
H21A C21 H21B 107.9
C17 C22 C21 110.4(4)
C17 C22 H22A 109.6
C21 C22 H22A 109.6
C17 C22 H22B 109.6
C21 C22 H22B 109.6
H22A C22 H22B 108.1
C28 C23 C24 121.2(4)
C28 C23 O3 120.5(4)
C24 C23 O3 118.2(4)
C25 C24 C23 119.0(4)
C25 C24 H24 120.5
C23 C24 H24 120.5
C26 C25 C24 119.9(4)
C26 C25 H25 120.1
C24 C25 H25 120.1
C27 C26 C25 120.2(4)
C27 C26 H26 119.9
C25 C26 H26 119.9
C26 C27 C28 121.3(4)
C26 C27 H27 119.4
C28 C27 H27 119.4
C23 C28 C27 118.5(4)
C23 C28 H28 120.8
C27 C28 H28 120.8
C30 C29 C34 122.2(4)
C30 C29 O4 118.9(4)
C34 C29 O4 118.9(4)
C29 C30 C31 119.0(5)
C29 C30 H30 120.5
C31 C30 H30 120.5
C30 C31 C32 119.9(5)
C30 C31 H31 120
C32 C31 H31 120
C33 C32 C31 119.9(5)
C33 C32 H32 120.1
C31 C32 H32 120.1
C32 C33 C34 121.0(5)
C32 C33 H33 119.5
C34 C33 H33 119.5
C29 C34 C33 118.0(5)
C29 C34 H34 121
C33 C34 H34 121
C40 C35 C36 121.9(4)
C40 C35 O5 122.3(4)
C36 C35 O5 115.8(4)
C37 C36 C35 118.5(4)
C37 C36 H36 120.8
C35 C36 H36 120.7
C36 C37 C38 120.4(4)
C36 C37 H37 119.8
C38 C37 H37 119.8
C39 C38 C37 119.9(4)
C39 C38 H38 120
C37 C38 H38 120
C38 C39 C40 120.7(4)
C38 C39 H39 119.7
C40 C39 H39 119.7
C35 C40 C39 118.5(4)
C35 C40 H40 120.8
C39 C40 H40 120.8
C86 C81 C82 116.3(14)
C86 C81 C87 125.2(13)
C82 C81 C87 118.5(12)
C83 C82 C81 123.9(15)
C83 C82 H82 118.1
C81 C82 H82 118.1
C82 C83 C84 114.2(16)
C82 C83 H83 122.9
C84 C83 H83 122.9
C85 C84 C83 124.1(16)
C85 C84 H84 118
C83 C84 H84 118
C84 C85 C86 118.4(16)
C84 C85 H85 120.8
C86 C85 H85 120.8
C81 C86 C85 122.4(16)
C81 C86 H86 118.8
C85 C86 H86 118.8
C81 C87 H87A 109.5
C81 C87 H87B 109.5
H87A C87 H87B 109.5
C81 C87 H87C 109.5
H87A C87 H87C 109.5
H87B C87 H87C 109.5
C92 C91 C96 120.6(16)
C92 C91 C97 116.8(16)
C96 C91 C97 122.7(17)
C91 C92 C93 119.0(19)
C91 C92 H92 120.5
C93 C92 H92 120.5
C94 C93 C92 124.3(17)
C94 C93 H93 117.8
C92 C93 H93 117.8
C93 C94 C95 116.3(15)
C93 C94 H94 121.9
C95 C94 H94 121.9
C96 C95 C94 117.1(15)
C96 C95 H95 121.5
C94 C95 H95 121.5
C95 C96 C91 122.6(15)
C95 C96 H96 118.7
C91 C96 H96 118.7
C91 C97 H97A 109.5
C91 C97 H97B 109.5
H97A C97 H97B 109.5
C91 C97 H97C 109.5
H97A C97 H97C 109.5
H97B C97 H97C 109.5

loop_
_geom_bond_atom_site_label_1
_geom_bond_atom_site_label_2
_geom_bond_distance
Mo1 N1 1.766(4)
Mo1 N3 2.131(3)
Mo1 C5 2.337(4)
Mo1 C4 2.344(4)
Mo1 C3 2.362(4)
Mo1 P1 2.3876(10)
Mo1 C1 2.408(4)
Mo1 C2 2.415(4)
Mo1 Mo2 2.8778(4)
Mo2 N2 1.769(4)
Mo2 N3 2.104(3)
Mo2 C7 2.321(5)
Mo2 C6 2.348(5)
Mo2 C8 2.363(4)
Mo2 C9 2.395(5)
Mo2 P1 2.3959(10)
Mo2 C10 2.400(5)
P1 C17 1.857(5)
P1 C11 1.867(4)
P2 N3 1.515(3)
P2 O4 1.587(3)
P2 O5 1.588(3)
P2 O3 1.590(3)
N1 O1 1.226(5)
N2 O2 1.224(5)
O3 C23 1.400(5)
O4 C29 1.416(5)
O5 C35 1.406(5)
C1 C2 1.387(6)
C1 C5 1.421(6)
C1 H1 0.93
C2 C3 1.431(6)
C2 H2 0.93
C3 C4 1.406(6)
C3 H3 0.93
C4 C5 1.411(7)
C4 H4 0.93
C5 H5 0.93
C6 C10 1.395(8)
C6 C7 1.398(9)
C6 H6 0.93
C7 C8 1.406(8)
C7 H7 0.93
C8 C9 1.381(9)
C8 H8 0.93
C9 C10 1.375(9)
C9 H9 0.93
C10 H10 0.93
C11 C12 1.530(6)
C11 C16 1.539(6)
C11 H11 0.98
C12 C13 1.533(7)
C12 H12A 0.97
C12 H12B 0.97
C13 C14 1.525(7)
C13 H13A 0.97
C13 H13B 0.97
C14 C15 1.515(8)
C14 H14A 0.97
C14 H14B 0.97
C15 C16 1.525(7)
C15 H15A 0.97
C15 H15B 0.97
C16 H16A 0.97
C16 H16B 0.97
C17 C22 1.534(7)
C17 C18 1.545(6)
C17 H17 0.98
C18 C19 1.509(7)
C18 H18A 0.97
C18 H18B 0.97
C19 C20 1.526(9)
C19 H19A 0.97
C19 H19B 0.97
C20 C21 1.535(8)
C20 H20A 0.97
C20 H20B 0.97
C21 C22 1.539(7)
C21 H21A 0.97
C21 H21B 0.97
C22 H22A 0.97
C22 H22B 0.97
C23 C28 1.378(6)
C23 C24 1.391(6)
C24 C25 1.387(7)
C24 H24 0.93
C25 C26 1.378(7)
C25 H25 0.93
C26 C27 1.369(7)
C26 H26 0.93
C27 C28 1.378(6)
C27 H27 0.93
C28 H28 0.93
C29 C30 1.365(6)
C29 C34 1.382(6)
C30 C31 1.384(7)
C30 H30 0.93
C31 C32 1.386(8)
C31 H31 0.93
C32 C33 1.369(8)
C32 H32 0.93
C33 C34 1.385(7)
C33 H33 0.93
C34 H34 0.93
C35 C40 1.377(6)
C35 C36 1.392(6)
C36 C37 1.380(7)
C36 H36 0.93
C37 C38 1.386(7)
C37 H37 0.93
C38 C39 1.381(7)
C38 H38 0.93
C39 C40 1.384(6)
C39 H39 0.93
C40 H40 0.93
C81 C86 1.348(15)
C81 C82 1.399(14)
C81 C87 1.563(15)
C82 C83 1.362(16)
C82 H82 0.93
C83 C84 1.431(16)
C83 H83 0.93
C84 C85 1.288(15)
C84 H84 0.93
C85 C86 1.389(16)
C85 H85 0.93
C86 H86 0.93
C87 H87A 0.96
C87 H87B 0.96
C87 H87C 0.96
C91 C92 1.301(17)
C91 C96 1.371(16)
C91 C97 1.542(16)
C92 C93 1.383(17)
C92 H92 0.93
C93 C94 1.300(15)
C93 H93 0.93
C94 C95 1.490(16)
C94 H94 0.93
C95 C96 1.322(15)
C95 H95 0.93
C96 H96 0.93
C97 H97A 0.96
C97 H97B 0.96
C97 H97C 0.96
